data_7235065
loop_
_publ_author_name
'Csaba Jobbagy'
'Peter Baranyai'
'Gabor Marsi'
'Barbara Racz'
'Liang Li'
'Pance Naumov'
'Andrea Deak'

_publ_section_title
;
 Novel gold(i) diphosphine-based dimers with aurophilicity triggered
 multistimuli light-emitting properties
;
_journal_name_full 'Journal of Materials Chemistry C'
_journal_page_first 10253
_journal_page_last 10264
_journal_paper_doi 10.1039/C6TC01427E
_journal_volume 4
_journal_year 2016
_chemical_formula_moiety 'C72 H56 Au2 O2 P4, 2(C F3 O3 S), C H2 Cl2'
_chemical_formula_sum 'C75 H58 Au2 Cl2 F6 O8 P4 S2'
_chemical_formula_weight 1854.04
_space_group_crystal_system monoclinic
_space_group_IT_number 14
_space_group_name_Hall '-P 2ybc'
_space_group_name_H-M_alt 'P 1 21/c 1'
_atom_sites_solution_hydrogens geom
_cell_angle_alpha 90
_cell_angle_beta 105.095(2)
_cell_angle_gamma 90
_cell_formula_units_Z 4
_cell_length_a 22.275(3)
_cell_length_b 16.505(2)
_cell_length_c 19.910(3)
_cell_measurement_reflns_used 9612
_cell_measurement_temperature 100(2)
_cell_measurement_theta_max 28.093
_cell_measurement_theta_min 2.260
_cell_volume 7067.3(17)
_computing_cell_refinement 'SAINT v8.34A (Bruker, 2013)'
_computing_data_reduction 'SAINT v8.34A (Bruker, 2013)'
_computing_structure_refinement 'SHELXL-2014/7 (Sheldrick, 2014)'
_computing_structure_solution 'XS (Sheldrick, 2008)'
_diffrn_ambient_temperature 100(2)
_diffrn_measured_fraction_theta_full 1.000
_diffrn_measured_fraction_theta_max 0.998
_diffrn_measurement_device_type 'Bruker APEX-II CCD'
_diffrn_measurement_method '\f and \w scans'
_diffrn_radiation_type MoK\a
_diffrn_radiation_wavelength 0.71073
_diffrn_reflns_av_R_equivalents 0.0461
_diffrn_reflns_av_unetI/netI 0.0387
_diffrn_reflns_Laue_measured_fraction_full 1.000
_diffrn_reflns_Laue_measured_fraction_max 0.998
_diffrn_reflns_limit_h_max 29
_diffrn_reflns_limit_h_min -29
_diffrn_reflns_limit_k_max 22
_diffrn_reflns_limit_k_min -21
_diffrn_reflns_limit_l_max 26
_diffrn_reflns_limit_l_min -26
_diffrn_reflns_number 83647
_diffrn_reflns_point_group_measured_fraction_full 1.000
_diffrn_reflns_point_group_measured_fraction_max 0.998
_diffrn_reflns_theta_full 25.242
_diffrn_reflns_theta_max 28.307
_diffrn_reflns_theta_min 0.947
_exptl_absorpt_coefficient_mu 4.444
_exptl_absorpt_correction_T_max 0.7457
_exptl_absorpt_correction_T_min 0.6810
_exptl_absorpt_correction_type multi-scan
_exptl_absorpt_process_details
;
SADABS-2014/4 (Bruker,2014) was used for absorption correction.
;
_exptl_crystal_colour 'clear light colourless'
_exptl_crystal_colour_lustre clear
_exptl_crystal_colour_modifier light
_exptl_crystal_colour_primary colourless
_exptl_crystal_density_diffrn 1.742
_exptl_crystal_description prism
_exptl_crystal_F_000 3640
_exptl_crystal_size_max 0.220
_exptl_crystal_size_mid 0.180
_exptl_crystal_size_min 0.150
_refine_diff_density_max 3.223
_refine_diff_density_min -3.025
_refine_diff_density_rms 0.139
_refine_ls_extinction_coef .
_refine_ls_extinction_method none
_refine_ls_goodness_of_fit_ref 1.011
_refine_ls_hydrogen_treatment constr
_refine_ls_matrix_type full
_refine_ls_number_parameters 896
_refine_ls_number_reflns 17549
_refine_ls_number_restraints 1
_refine_ls_restrained_S_all 1.011
_refine_ls_R_factor_all 0.0513
_refine_ls_R_factor_gt 0.0336
_refine_ls_shift/su_max 0.001
_refine_ls_shift/su_mean 0.000
_refine_ls_structure_factor_coef Fsqd
_refine_ls_weighting_details 'w=1/[\s^2^(Fo^2^)+(0.0353P)^2^+27.1266P] where P=(Fo^2^+2Fc^2^)/3'
_refine_ls_weighting_scheme calc
_refine_ls_wR_factor_gt 0.0752
_refine_ls_wR_factor_ref 0.0846
_reflns_Friedel_coverage 0.000
_reflns_Friedel_fraction_full .
_reflns_Friedel_fraction_max .
_reflns_number_gt 13962
_reflns_number_total 17549
_reflns_threshold_expression 'I > 2\s(I)'
_cod_data_source_file 1000002.cif
_cod_data_source_block PCOD1000002
_cod_original_cell_volume 7067.5(17)
_cod_original_sg_symbol_H-M 'P 21/c'
_cod_database_code 7235065
_shelx_space_group_comment
;
The symmetry employed for this shelxl refinement is uniquely defined
by the following loop, which should always be used as a source of
symmetry information in preference to the above space-group names.
They are only intended as comments.
;
_shelx_estimated_absorpt_t_min 0.441
_shelx_estimated_absorpt_t_max 0.555

loop_
_space_group_symop_operation_xyz
'x, y, z'
'-x, y+1/2, -z+1/2'
'-x, -y, -z'
'x, -y-1/2, z-1/2'

loop_
_atom_site_label
_atom_site_type_symbol
_atom_site_fract_x
_atom_site_fract_y
_atom_site_fract_z
_atom_site_U_iso_or_equiv
_atom_site_adp_type
_atom_site_occupancy
_atom_site_site_symmetry_order
_atom_site_calc_flag
_atom_site_refinement_flags_posn
_atom_site_refinement_flags_adp
_atom_site_refinement_flags_occupancy
_atom_site_disorder_assembly
_atom_site_disorder_group
Au1 Au 0.28673(2) 0.35217(2) 0.20447(2) 0.01650(4) Uani 1 1 d . . . . .
Au2 Au 0.23699(2) 0.45060(2) 0.35171(2) 0.01652(4) Uani 1 1 d . . . . .
P1 P 0.25721(5) 0.46258(6) 0.12963(6) 0.0161(2) Uani 1 1 d . . . . .
P2 P 0.13045(5) 0.44049(7) 0.30699(6) 0.0187(2) Uani 1 1 d . . . . .
P3 P 0.31465(5) 0.22431(6) 0.25330(6) 0.0150(2) Uani 1 1 d . . . . .
P4 P 0.34047(5) 0.46918(6) 0.41033(6) 0.0148(2) Uani 1 1 d . . . . .
C1 C 0.26222(19) 0.5653(2) 0.1635(2) 0.0157(8) Uani 1 1 d . . . . .
C2 C 0.3070(2) 0.6202(3) 0.1538(2) 0.0195(9) Uani 1 1 d . . . . .
H2 H 0.3342 0.6051 0.1262 0.023 Uiso 1 1 calc R U . . .
C3 C 0.3122(2) 0.6960(3) 0.1838(2) 0.0238(10) Uani 1 1 d . . . . .
H3 H 0.3424 0.7329 0.1760 0.029 Uiso 1 1 calc R U . . .
C4 C 0.2741(2) 0.7188(3) 0.2249(3) 0.0270(10) Uani 1 1 d . . . . .
H4 H 0.2790 0.7705 0.2467 0.032 Uiso 1 1 calc R U . . .
C5 C 0.2283(2) 0.6663(3) 0.2346(2) 0.0241(10) Uani 1 1 d . . . . .
H5 H 0.2016 0.6820 0.2626 0.029 Uiso 1 1 calc R U . . .
C6 C 0.2221(2) 0.5911(3) 0.2032(2) 0.0207(9) Uani 1 1 d . . . . .
C7 C 0.1199(2) 0.5675(3) 0.2152(2) 0.0219(9) Uani 1 1 d . . . . .
C8 C 0.09341(19) 0.5308(3) 0.2630(2) 0.0205(9) Uani 1 1 d . . . . .
C9 C 0.0360(2) 0.5585(3) 0.2692(3) 0.0312(11) Uani 1 1 d . . . . .
H9 H 0.0175 0.5347 0.3024 0.037 Uiso 1 1 calc R U . . .
C10 C 0.0059(2) 0.6212(3) 0.2270(3) 0.0360(13) Uani 1 1 d . . . . .
H10 H -0.0333 0.6401 0.2311 0.043 Uiso 1 1 calc R U . . .
C11 C 0.0327(2) 0.6555(3) 0.1795(3) 0.0358(13) Uani 1 1 d . . . . .
H11 H 0.0118 0.6982 0.1509 0.043 Uiso 1 1 calc R U . . .
C12 C 0.0903(2) 0.6291(3) 0.1719(3) 0.0316(11) Uani 1 1 d . . . . .
H12 H 0.1084 0.6527 0.1383 0.038 Uiso 1 1 calc R U . . .
O1 O 0.17660(14) 0.53581(18) 0.20936(17) 0.0212(7) Uani 1 1 d . . . . .
C13 C 0.27117(18) 0.1917(2) 0.3146(2) 0.0150(8) Uani 1 1 d . . . . .
C14 C 0.22725(19) 0.1291(3) 0.2996(2) 0.0185(9) Uani 1 1 d . . . . .
H14 H 0.2227 0.0979 0.2585 0.022 Uiso 1 1 calc R U . . .
C15 C 0.1904(2) 0.1123(3) 0.3443(2) 0.0238(10) Uani 1 1 d . . . . .
H15 H 0.1612 0.0693 0.3341 0.029 Uiso 1 1 calc R U . . .
C16 C 0.1963(2) 0.1586(3) 0.4041(2) 0.0267(10) Uani 1 1 d . . . . .
H16 H 0.1698 0.1484 0.4337 0.032 Uiso 1 1 calc R U . . .
C17 C 0.2406(2) 0.2197(3) 0.4207(2) 0.0233(9) Uani 1 1 d . . . . .
H17 H 0.2451 0.2507 0.4619 0.028 Uiso 1 1 calc R U . . .
C18 C 0.27817(19) 0.2347(2) 0.3765(2) 0.0167(8) Uani 1 1 d . . . . .
C19 C 0.3567(2) 0.3104(3) 0.4565(2) 0.0174(8) Uani 1 1 d . . . . .
C20 C 0.36959(19) 0.3909(2) 0.4743(2) 0.0155(8) Uani 1 1 d . . . . .
C21 C 0.4063(2) 0.4080(3) 0.5414(2) 0.0215(9) Uani 1 1 d . . . . .
H21 H 0.4158 0.4627 0.5550 0.026 Uiso 1 1 calc R U . . .
C22 C 0.4290(2) 0.3463(3) 0.5883(2) 0.0243(10) Uani 1 1 d . . . . .
H22 H 0.4533 0.3588 0.6339 0.029 Uiso 1 1 calc R U . . .
C23 C 0.4162(2) 0.2659(3) 0.5686(2) 0.0252(10) Uani 1 1 d . . . . .
H23 H 0.4327 0.2235 0.6003 0.030 Uiso 1 1 calc R U . . .
C24 C 0.3794(2) 0.2476(3) 0.5028(2) 0.0237(9) Uani 1 1 d . . . . .
H24 H 0.3697 0.1929 0.4894 0.028 Uiso 1 1 calc R U . . .
O2 O 0.32229(14) 0.29572(17) 0.38807(15) 0.0185(6) Uani 1 1 d . . . . .
C1A C 0.3091(2) 0.4656(2) 0.0727(2) 0.0179(9) Uani 1 1 d . . . . .
C2A C 0.3723(2) 0.4487(3) 0.1013(2) 0.0179(8) Uani 1 1 d . . . . .
H2A H 0.3863 0.4287 0.1475 0.022 Uiso 1 1 calc R U . . .
C3A C 0.4147(2) 0.4616(3) 0.0616(3) 0.0228(9) Uani 1 1 d . . . . .
H3A H 0.4578 0.4519 0.0812 0.027 Uiso 1 1 calc R U . . .
C4A C 0.3938(2) 0.4885(3) -0.0067(3) 0.0264(10) Uani 1 1 d . . . . .
H4A H 0.4227 0.4972 -0.0336 0.032 Uiso 1 1 calc R U . . .
C5A C 0.3315(2) 0.5028(3) -0.0356(2) 0.0281(11) Uani 1 1 d . . . . .
H5A H 0.3176 0.5205 -0.0825 0.034 Uiso 1 1 calc R U . . .
C6A C 0.2887(2) 0.4914(3) 0.0037(2) 0.0245(10) Uani 1 1 d . . . . .
H6A H 0.2458 0.5011 -0.0164 0.029 Uiso 1 1 calc R U . . .
C1B C 0.17853(19) 0.4538(3) 0.0740(2) 0.0194(9) Uani 1 1 d . . . . .
C2B C 0.1480(2) 0.3797(3) 0.0663(3) 0.0249(10) Uani 1 1 d . . . . .
H2B H 0.1675 0.3342 0.0923 0.030 Uiso 1 1 calc R U . . .
C3B C 0.0894(2) 0.3715(4) 0.0210(3) 0.0356(13) Uani 1 1 d . . . . .
H3B H 0.0688 0.3206 0.0158 0.043 Uiso 1 1 calc R U . . .
C4B C 0.0611(2) 0.4378(4) -0.0163(3) 0.0390(14) Uani 1 1 d . . . . .
H4B H 0.0214 0.4320 -0.0483 0.047 Uiso 1 1 calc R U . . .
C5B C 0.0899(2) 0.5122(4) -0.0078(3) 0.0397(13) Uani 1 1 d . . . . .
H5B H 0.0694 0.5579 -0.0325 0.048 Uiso 1 1 calc R U . . .
C6B C 0.1492(2) 0.5205(3) 0.0373(3) 0.0294(11) Uani 1 1 d . . . . .
H6B H 0.1694 0.5717 0.0427 0.035 Uiso 1 1 calc R U . . .
C1C C 0.0942(2) 0.4248(3) 0.3775(2) 0.0239(10) Uani 1 1 d . . . . .
C2C C 0.0574(3) 0.3585(3) 0.3809(3) 0.0363(13) Uani 1 1 d . . . . .
H2C H 0.0501 0.3186 0.3453 0.044 Uiso 1 1 calc R U . . .
C3C C 0.0308(3) 0.3503(4) 0.4373(3) 0.0432(14) Uani 1 1 d . . . . .
H3C H 0.0057 0.3045 0.4400 0.052 Uiso 1 1 calc R U . . .
C4C C 0.0411(3) 0.4079(4) 0.4882(3) 0.0381(13) Uani 1 1 d . . . . .
H4C H 0.0226 0.4024 0.5258 0.046 Uiso 1 1 calc R U . . .
C5C C 0.0784(2) 0.4746(4) 0.4854(3) 0.0337(12) Uani 1 1 d . . . . .
H5C H 0.0857 0.5143 0.5212 0.040 Uiso 1 1 calc R U . . .
C6C C 0.1049(2) 0.4827(3) 0.4301(3) 0.0287(11) Uani 1 1 d . . . . .
H6C H 0.1305 0.5282 0.4280 0.034 Uiso 1 1 calc R U . . .
C1D C 0.1015(2) 0.3623(3) 0.2436(2) 0.0243(10) Uani 1 1 d . . . . .
C2D C 0.1380(2) 0.2958(3) 0.2389(2) 0.0220(9) Uani 1 1 d . . . . .
H2D H 0.1788 0.2919 0.2689 0.026 Uiso 1 1 calc R U . . .
C3D C 0.1156(2) 0.2345(3) 0.1908(2) 0.0244(10) Uani 1 1 d . . . . .
H3D H 0.1412 0.1893 0.1877 0.029 Uiso 1 1 calc R U . . .
C4D C 0.0564(2) 0.2397(3) 0.1478(3) 0.0375(13) Uani 1 1 d . . . . .
H4D H 0.0408 0.1978 0.1152 0.045 Uiso 1 1 calc R U . . .
C5D C 0.0198(3) 0.3058(5) 0.1520(5) 0.078(3) Uani 1 1 d . . . . .
H5D H -0.0211 0.3093 0.1223 0.094 Uiso 1 1 calc R U . . .
C6D C 0.0420(3) 0.3667(4) 0.1991(4) 0.064(2) Uani 1 1 d . . . . .
H6D H 0.0165 0.4122 0.2013 0.076 Uiso 1 1 calc R U . . .
C1E C 0.39567(19) 0.2071(2) 0.2966(2) 0.0163(8) Uani 1 1 d . . . . .
C2E C 0.41259(19) 0.1527(3) 0.3517(2) 0.0201(9) Uani 1 1 d . . . . .
H2E H 0.3814 0.1273 0.3691 0.024 Uiso 1 1 calc R U . . .
C3E C 0.4749(2) 0.1355(3) 0.3813(2) 0.0234(9) Uani 1 1 d . . . . .
H3E H 0.4865 0.0992 0.4195 0.028 Uiso 1 1 calc R U . . .
C4E C 0.5199(2) 0.1715(3) 0.3549(3) 0.0235(10) Uani 1 1 d . . . . .
H4E H 0.5624 0.1582 0.3741 0.028 Uiso 1 1 calc R U . . .
C5E C 0.5035(2) 0.2268(3) 0.3005(3) 0.0255(10) Uani 1 1 d . . . . .
H5E H 0.5348 0.2522 0.2834 0.031 Uiso 1 1 calc R U . . .
C6E C 0.4411(2) 0.2449(3) 0.2712(2) 0.0213(9) Uani 1 1 d . . . . .
H6E H 0.4296 0.2827 0.2341 0.026 Uiso 1 1 calc R U . . .
C1F C 0.29443(19) 0.1484(3) 0.1850(2) 0.0172(8) Uani 1 1 d . . . . .
C2F C 0.3161(2) 0.0690(3) 0.1980(2) 0.0220(9) Uani 1 1 d . . . . .
H2F H 0.3468 0.0561 0.2396 0.026 Uiso 1 1 calc R U . . .
C3F C 0.2924(2) 0.0090(3) 0.1493(3) 0.0256(10) Uani 1 1 d . . . . .
H3F H 0.3075 -0.0449 0.1574 0.031 Uiso 1 1 calc R U . . .
C4F C 0.2470(2) 0.0271(3) 0.0892(3) 0.0280(11) Uani 1 1 d . . . . .
H4F H 0.2295 -0.0147 0.0573 0.034 Uiso 1 1 calc R U . . .
C5F C 0.2271(2) 0.1061(3) 0.0755(2) 0.0270(10) Uani 1 1 d . . . . .
H5F H 0.1969 0.1188 0.0335 0.032 Uiso 1 1 calc R U . . .
C6F C 0.2511(2) 0.1672(3) 0.1231(2) 0.0229(9) Uani 1 1 d . . . . .
H6F H 0.2378 0.2217 0.1132 0.027 Uiso 1 1 calc R U . . .
C1G C 0.39525(19) 0.4760(3) 0.3577(2) 0.0172(8) Uani 1 1 d . . . . .
C2G C 0.4464(2) 0.4239(3) 0.3660(2) 0.0214(9) Uani 1 1 d . . . . .
H2G H 0.4509 0.3789 0.3966 0.026 Uiso 1 1 calc R U . . .
C3G C 0.4907(2) 0.4387(3) 0.3290(3) 0.0263(10) Uani 1 1 d . . . . .
H3G H 0.5257 0.4040 0.3348 0.032 Uiso 1 1 calc R U . . .
C4G C 0.4836(2) 0.5035(3) 0.2840(2) 0.0227(9) Uani 1 1 d . . . . .
H4G H 0.5139 0.5133 0.2590 0.027 Uiso 1 1 calc R U . . .
C5G C 0.4329(2) 0.5543(3) 0.2750(2) 0.0243(10) Uani 1 1 d . . . . .
H5G H 0.4285 0.5989 0.2440 0.029 Uiso 1 1 calc R U . . .
C6G C 0.3882(2) 0.5404(3) 0.3112(2) 0.0217(9) Uani 1 1 d . . . . .
H6G H 0.3529 0.5749 0.3041 0.026 Uiso 1 1 calc R U . . .
C1H C 0.35158(19) 0.5630(3) 0.4589(2) 0.0168(8) Uani 1 1 d . . . . .
C2H C 0.3029(2) 0.5952(3) 0.4811(3) 0.0256(10) Uani 1 1 d . . . . .
H2H H 0.2630 0.5706 0.4671 0.031 Uiso 1 1 calc R U . . .
C3H C 0.3116(2) 0.6626(3) 0.5233(3) 0.0370(13) Uani 1 1 d . . . . .
H3H H 0.2784 0.6828 0.5404 0.044 Uiso 1 1 calc R U . . .
C4H C 0.3688(2) 0.7005(3) 0.5408(3) 0.0337(12) Uani 1 1 d . . . . .
H4H H 0.3746 0.7479 0.5689 0.040 Uiso 1 1 calc R U . . .
C5H C 0.4177(2) 0.6700(3) 0.5177(2) 0.0240(10) Uani 1 1 d . . . . .
H5H H 0.4568 0.6967 0.5295 0.029 Uiso 1 1 calc R U . . .
C6H C 0.40975(19) 0.6006(3) 0.4775(2) 0.0187(9) Uani 1 1 d . . . . .
H6H H 0.4436 0.5787 0.4626 0.022 Uiso 1 1 calc R U . . .
C25 C 0.4035(3) 0.8130(3) 0.3732(3) 0.0312(11) Uani 1 1 d . . . . .
F1 F 0.43873(18) 0.82745(19) 0.43765(15) 0.0443(8) Uani 1 1 d . . . . .
F2 F 0.41120(18) 0.73633(17) 0.35727(16) 0.0453(9) Uani 1 1 d . . . . .
F3 F 0.34425(17) 0.8218(2) 0.37468(18) 0.0490(9) Uani 1 1 d . . . . .
S1 S 0.42421(5) 0.88182(7) 0.31130(6) 0.0220(2) Uani 1 1 d . . . . .
O3 O 0.41398(17) 0.96079(19) 0.33736(18) 0.0295(8) Uani 1 1 d . . . . .
O4 O 0.48878(16) 0.8616(2) 0.31829(18) 0.0316(8) Uani 1 1 d . . . . .
O5 O 0.38268(16) 0.8603(2) 0.24499(17) 0.0272(7) Uani 1 1 d . . . . .
C26 C -0.1649(3) 0.2671(4) 0.0548(3) 0.0397(3) Uani 1 1 d D . . . .
F4 F -0.13277(18) 0.3254(3) 0.0924(2) 0.0679(12) Uani 1 1 d . . . . .
F5 F -0.1890(2) 0.2199(3) 0.0932(2) 0.0800(15) Uani 1 1 d . . . . .
F6 F -0.2095(5) 0.2997(5) -0.0038(7) 0.342(10) Uani 1 1 d D . . . .
S2 S -0.12744(7) 0.21851(9) -0.00245(8) 0.0397(3) Uani 1 1 d . . . . .
O6 O -0.0955(5) 0.2698(5) -0.0298(4) 0.147(4) Uani 1 1 d . . . . .
O7 O -0.0733(3) 0.1800(4) 0.0561(4) 0.113(3) Uani 1 1 d . . . . .
O8 O -0.1627(2) 0.1513(3) -0.0319(3) 0.0647(14) Uani 1 1 d . . . . .
C27 C 0.1428(5) 0.5940(5) 0.6832(4) 0.076(3) Uani 1 1 d . . . A 1
H27A H 0.1884 0.5883 0.6917 0.091 Uiso 1 1 calc R U . A 1
H27B H 0.1273 0.6237 0.6388 0.091 Uiso 1 1 calc R U . A 1
Cl1 Cl 0.10906(7) 0.49670(10) 0.67454(8) 0.0468(4) Uani 1 1 d . . . A 1
Cl2A Cl 0.1277(3) 0.6483(2) 0.7472(3) 0.102(2) Uani 0.725(10) 1 d . . P A 1
Cl2B Cl 0.1914(10) 0.6062(8) 0.7720(5) 0.132(10) Uani 0.275(10) 1 d . . P A 2

loop_
_atom_site_aniso_label
_atom_site_aniso_U_11
_atom_site_aniso_U_22
_atom_site_aniso_U_33
_atom_site_aniso_U_23
_atom_site_aniso_U_13
_atom_site_aniso_U_12
Au1 0.01988(8) 0.01247(8) 0.01667(8) 0.00042(6) 0.00391(6) -0.00128(6)
Au2 0.01339(7) 0.01543(8) 0.01929(8) -0.00073(6) 0.00168(6) 0.00050(6)
P1 0.0170(5) 0.0130(5) 0.0175(5) 0.0000(4) 0.0031(4) -0.0001(4)
P2 0.0130(5) 0.0200(6) 0.0229(6) -0.0049(5) 0.0045(4) 0.0019(4)
P3 0.0172(5) 0.0126(5) 0.0151(5) -0.0011(4) 0.0041(4) -0.0014(4)
P4 0.0149(5) 0.0126(5) 0.0157(5) 0.0002(4) 0.0019(4) -0.0003(4)
C1 0.0185(19) 0.013(2) 0.0126(19) 0.0000(15) -0.0007(15) 0.0001(15)
C2 0.019(2) 0.017(2) 0.021(2) 0.0017(17) 0.0020(17) 0.0011(17)
C3 0.025(2) 0.018(2) 0.027(2) -0.0011(18) 0.0023(19) -0.0049(18)
C4 0.032(3) 0.020(2) 0.026(2) -0.0070(19) 0.001(2) 0.0014(19)
C5 0.028(2) 0.021(2) 0.024(2) -0.0020(19) 0.0075(19) 0.0025(18)
C6 0.023(2) 0.019(2) 0.018(2) 0.0031(17) 0.0017(17) 0.0041(17)
C7 0.019(2) 0.019(2) 0.025(2) -0.0064(18) 0.0012(17) 0.0022(17)
C8 0.0154(19) 0.025(2) 0.019(2) -0.0044(18) 0.0000(16) 0.0069(17)
C9 0.023(2) 0.038(3) 0.033(3) -0.003(2) 0.007(2) 0.009(2)
C10 0.025(3) 0.039(3) 0.040(3) -0.008(2) 0.002(2) 0.013(2)
C11 0.035(3) 0.029(3) 0.037(3) -0.001(2) -0.002(2) 0.014(2)
C12 0.034(3) 0.028(3) 0.029(3) 0.001(2) 0.001(2) 0.005(2)
O1 0.0194(15) 0.0185(16) 0.0278(17) -0.0018(13) 0.0097(13) 0.0016(12)
C13 0.0151(19) 0.014(2) 0.015(2) 0.0011(16) 0.0038(15) 0.0021(15)
C14 0.018(2) 0.017(2) 0.019(2) -0.0014(16) 0.0026(17) 0.0023(16)
C15 0.021(2) 0.025(2) 0.026(2) 0.0018(19) 0.0072(18) -0.0054(18)
C16 0.026(2) 0.034(3) 0.024(2) 0.002(2) 0.0126(19) 0.002(2)
C17 0.026(2) 0.028(2) 0.017(2) 0.0006(18) 0.0082(18) 0.0048(19)
C18 0.019(2) 0.014(2) 0.016(2) 0.0009(16) 0.0027(16) 0.0033(16)
C19 0.021(2) 0.017(2) 0.014(2) -0.0001(16) 0.0047(16) 0.0023(16)
C20 0.0176(19) 0.014(2) 0.017(2) 0.0017(16) 0.0062(16) -0.0011(15)
C21 0.025(2) 0.018(2) 0.019(2) -0.0014(17) 0.0027(18) -0.0029(18)
C22 0.028(2) 0.024(2) 0.016(2) 0.0028(18) -0.0040(17) 0.0000(19)
C23 0.030(2) 0.023(2) 0.019(2) 0.0038(18) -0.0002(18) 0.0051(19)
C24 0.033(2) 0.013(2) 0.025(2) -0.0002(18) 0.0062(19) 0.0023(18)
O2 0.0269(16) 0.0122(14) 0.0143(15) -0.0006(11) 0.0016(12) -0.0021(12)
C1A 0.026(2) 0.011(2) 0.018(2) 0.0003(16) 0.0058(17) -0.0041(16)
C2A 0.024(2) 0.0125(19) 0.017(2) 0.0020(16) 0.0048(16) 0.0013(16)
C3A 0.023(2) 0.014(2) 0.034(3) -0.0024(19) 0.0126(19) 0.0008(17)
C4A 0.034(3) 0.021(2) 0.030(3) -0.002(2) 0.020(2) -0.002(2)
C5A 0.042(3) 0.025(3) 0.018(2) 0.0033(19) 0.008(2) -0.003(2)
C6A 0.027(2) 0.024(2) 0.022(2) 0.0018(19) 0.0036(18) -0.0038(19)
C1B 0.0169(19) 0.024(2) 0.016(2) -0.0033(18) 0.0011(16) 0.0002(17)
C2B 0.022(2) 0.025(2) 0.029(3) -0.010(2) 0.0098(19) -0.0010(18)
C3B 0.023(2) 0.041(3) 0.043(3) -0.021(3) 0.010(2) -0.009(2)
C4B 0.021(2) 0.058(4) 0.033(3) -0.014(3) -0.001(2) -0.001(2)
C5B 0.025(3) 0.048(4) 0.039(3) 0.004(3) -0.004(2) 0.007(2)
C6B 0.024(2) 0.028(3) 0.032(3) 0.002(2) 0.000(2) -0.001(2)
C1C 0.017(2) 0.029(3) 0.027(2) 0.003(2) 0.0078(18) 0.0057(18)
C2C 0.042(3) 0.023(3) 0.053(4) -0.005(2) 0.029(3) -0.003(2)
C3C 0.045(3) 0.029(3) 0.066(4) 0.009(3) 0.035(3) 0.006(2)
C4C 0.041(3) 0.044(3) 0.035(3) 0.017(3) 0.021(2) 0.017(3)
C5C 0.027(3) 0.049(3) 0.025(3) -0.001(2) 0.007(2) 0.010(2)
C6C 0.023(2) 0.036(3) 0.027(3) -0.002(2) 0.0053(19) 0.001(2)
C1D 0.016(2) 0.028(3) 0.028(2) -0.010(2) 0.0027(18) -0.0012(18)
C2D 0.020(2) 0.023(2) 0.022(2) -0.0018(18) 0.0038(17) 0.0044(18)
C3D 0.029(2) 0.021(2) 0.026(2) -0.0054(19) 0.0113(19) 0.0015(19)
C4D 0.028(3) 0.032(3) 0.047(3) -0.018(3) 0.000(2) 0.000(2)
C5D 0.031(3) 0.062(5) 0.114(7) -0.060(5) -0.029(4) 0.013(3)
C6D 0.025(3) 0.053(4) 0.094(6) -0.047(4) -0.018(3) 0.018(3)
C1E 0.018(2) 0.013(2) 0.017(2) -0.0044(16) 0.0034(16) -0.0020(15)
C2E 0.018(2) 0.018(2) 0.026(2) 0.0024(18) 0.0067(17) -0.0022(17)
C3E 0.024(2) 0.018(2) 0.026(2) 0.0004(18) 0.0027(18) 0.0019(18)
C4E 0.016(2) 0.023(2) 0.031(3) -0.0061(19) 0.0056(18) 0.0004(17)
C5E 0.020(2) 0.026(2) 0.033(3) -0.005(2) 0.0124(19) -0.0039(18)
C6E 0.024(2) 0.020(2) 0.022(2) 0.0010(18) 0.0092(18) -0.0015(18)
C1F 0.019(2) 0.017(2) 0.017(2) -0.0050(17) 0.0079(16) -0.0029(16)
C2F 0.022(2) 0.021(2) 0.024(2) -0.0051(18) 0.0067(18) -0.0016(17)
C3F 0.030(2) 0.020(2) 0.028(3) -0.0045(19) 0.009(2) 0.0010(19)
C4F 0.036(3) 0.024(2) 0.026(3) -0.011(2) 0.011(2) -0.005(2)
C5F 0.030(2) 0.031(3) 0.017(2) -0.0022(19) 0.0007(19) -0.004(2)
C6F 0.032(2) 0.018(2) 0.019(2) -0.0027(17) 0.0062(18) -0.0017(18)
C1G 0.0164(19) 0.017(2) 0.016(2) -0.0030(16) 0.0007(16) -0.0004(16)
C2G 0.025(2) 0.017(2) 0.022(2) 0.0023(18) 0.0073(18) 0.0038(17)
C3G 0.026(2) 0.024(2) 0.031(3) -0.001(2) 0.012(2) 0.0039(19)
C4G 0.026(2) 0.025(2) 0.019(2) -0.0057(18) 0.0094(18) -0.0061(18)
C5G 0.026(2) 0.026(2) 0.020(2) 0.0058(19) 0.0036(18) -0.0007(19)
C6G 0.019(2) 0.026(2) 0.018(2) 0.0035(18) 0.0011(17) 0.0016(18)
C1H 0.0182(19) 0.017(2) 0.015(2) 0.0001(16) 0.0027(16) -0.0023(16)
C2H 0.022(2) 0.025(2) 0.031(3) -0.007(2) 0.0084(19) -0.0056(18)
C3H 0.029(3) 0.039(3) 0.046(3) -0.023(3) 0.015(2) -0.002(2)
C4H 0.036(3) 0.024(3) 0.041(3) -0.017(2) 0.009(2) -0.004(2)
C5H 0.023(2) 0.023(2) 0.024(2) -0.0001(19) 0.0038(18) -0.0066(18)
C6H 0.017(2) 0.016(2) 0.021(2) 0.0011(17) 0.0024(16) 0.0021(16)
C25 0.048(3) 0.021(2) 0.026(3) -0.001(2) 0.012(2) -0.007(2)
F1 0.078(2) 0.0333(18) 0.0211(16) 0.0021(13) 0.0118(16) -0.0115(17)
F2 0.086(3) 0.0153(15) 0.0344(18) 0.0027(13) 0.0157(17) -0.0085(15)
F3 0.053(2) 0.054(2) 0.049(2) -0.0040(17) 0.0301(17) -0.0165(17)
S1 0.0308(6) 0.0148(5) 0.0207(6) 0.0006(4) 0.0071(5) -0.0020(4)
O3 0.040(2) 0.0168(17) 0.0321(19) -0.0025(14) 0.0099(16) -0.0005(14)
O4 0.0302(18) 0.035(2) 0.0293(19) 0.0035(16) 0.0067(15) 0.0028(15)
O5 0.0317(18) 0.0226(17) 0.0248(17) -0.0019(14) 0.0027(14) -0.0023(14)
C26 0.0446(8) 0.0391(8) 0.0422(8) -0.0153(6) 0.0231(6) -0.0126(6)
F4 0.053(2) 0.077(3) 0.079(3) -0.048(2) 0.027(2) -0.021(2)
F5 0.086(3) 0.111(4) 0.059(3) -0.026(3) 0.049(2) -0.045(3)
F6 0.248(10) 0.103(6) 0.468(17) 0.150(8) -0.276(12) -0.105(6)
S2 0.0446(8) 0.0391(8) 0.0422(8) -0.0153(6) 0.0231(6) -0.0126(6)
O6 0.232(10) 0.110(6) 0.159(7) -0.065(5) 0.160(7) -0.094(6)
O7 0.056(4) 0.076(4) 0.186(8) -0.026(5) -0.009(4) -0.001(3)
O8 0.065(3) 0.059(3) 0.076(4) -0.038(3) 0.030(3) -0.026(3)
C27 0.125(8) 0.052(5) 0.068(5) 0.000(4) 0.056(5) -0.013(5)
Cl1 0.0494(8) 0.0510(9) 0.0393(8) -0.0001(7) 0.0103(6) 0.0039(7)
Cl2A 0.145(5) 0.071(2) 0.125(4) -0.050(2) 0.097(4) -0.042(3)
Cl2B 0.25(2) 0.094(9) 0.055(5) -0.017(5) 0.048(7) -0.117(13)

loop_
_atom_type_symbol
_atom_type_description
_atom_type_scat_dispersion_real
_atom_type_scat_dispersion_imag
_atom_type_scat_source
C C 0.0033 0.0016 'International Tables Vol C Tables 4.2.6.8 and 6.1.1.4'
H H 0.0000 0.0000 'International Tables Vol C Tables 4.2.6.8 and 6.1.1.4'
Au Au -2.0133 8.8022 'International Tables Vol C Tables 4.2.6.8 and 6.1.1.4'
Cl Cl 0.1484 0.1585 'International Tables Vol C Tables 4.2.6.8 and 6.1.1.4'
F F 0.0171 0.0103 'International Tables Vol C Tables 4.2.6.8 and 6.1.1.4'
O O 0.0106 0.0060 'International Tables Vol C Tables 4.2.6.8 and 6.1.1.4'
P P 0.1023 0.0942 'International Tables Vol C Tables 4.2.6.8 and 6.1.1.4'
S S 0.1246 0.1234 'International Tables Vol C Tables 4.2.6.8 and 6.1.1.4'

loop_
_geom_angle_atom_site_label_1
_geom_angle_atom_site_label_2
_geom_angle_atom_site_label_3
_geom_angle
_geom_angle_site_symmetry_1
_geom_angle_site_symmetry_3
P1 Au1 P3 165.62(4) . .
P2 Au2 P4 171.77(4) . .
C1 P1 C1A 102.61(19) . .
C1 P1 C1B 104.8(2) . .
C1A P1 C1B 106.9(2) . .
C1 P1 Au1 120.73(14) . .
C1A P1 Au1 107.44(14) . .
C1B P1 Au1 113.13(15) . .
C1D P2 C1C 106.8(2) . .
C1D P2 C8 102.4(2) . .
C1C P2 C8 104.7(2) . .
C1D P2 Au2 117.74(15) . .
C1C P2 Au2 109.34(15) . .
C8 P2 Au2 114.74(15) . .
C1E P3 C1F 105.72(19) . .
C1E P3 C13 105.80(19) . .
C1F P3 C13 103.02(19) . .
C1E P3 Au1 117.64(14) . .
C1F P3 Au1 108.91(15) . .
C13 P3 Au1 114.45(14) . .
C1G P4 C1H 103.7(2) . .
C1G P4 C20 106.27(19) . .
C1H P4 C20 105.12(19) . .
C1G P4 Au2 116.71(14) . .
C1H P4 Au2 111.24(14) . .
C20 P4 Au2 112.77(14) . .
C2 C1 C6 117.6(4) . .
C2 C1 P1 122.1(3) . .
C6 C1 P1 120.3(3) . .
C3 C2 C1 120.7(4) . .
C3 C2 H2 119.6 . .
C1 C2 H2 119.6 . .
C4 C3 C2 120.7(4) . .
C4 C3 H3 119.6 . .
C2 C3 H3 119.6 . .
C3 C4 C5 120.0(4) . .
C3 C4 H4 120.0 . .
C5 C4 H4 120.0 . .
C6 C5 C4 119.3(4) . .
C6 C5 H5 120.4 . .
C4 C5 H5 120.4 . .
C5 C6 O1 122.6(4) . .
C5 C6 C1 121.6(4) . .
O1 C6 C1 115.8(4) . .
C8 C7 C12 122.1(4) . .
C8 C7 O1 116.7(4) . .
C12 C7 O1 121.2(4) . .
C7 C8 C9 118.8(4) . .
C7 C8 P2 118.1(3) . .
C9 C8 P2 122.6(4) . .
C10 C9 C8 120.0(5) . .
C10 C9 H9 120.0 . .
C8 C9 H9 120.0 . .
C11 C10 C9 119.8(5) . .
C11 C10 H10 120.1 . .
C9 C10 H10 120.1 . .
C10 C11 C12 121.7(5) . .
C10 C11 H11 119.2 . .
C12 C11 H11 119.2 . .
C7 C12 C11 117.6(5) . .
C7 C12 H12 121.2 . .
C11 C12 H12 121.2 . .
C6 O1 C7 117.1(3) . .
C18 C13 C14 118.3(4) . .
C18 C13 P3 118.9(3) . .
C14 C13 P3 122.6(3) . .
C15 C14 C13 120.6(4) . .
C15 C14 H14 119.7 . .
C13 C14 H14 119.7 . .
C14 C15 C16 120.0(4) . .
C14 C15 H15 120.0 . .
C16 C15 H15 120.0 . .
C17 C16 C15 120.3(4) . .
C17 C16 H16 119.9 . .
C15 C16 H16 119.9 . .
C18 C17 C16 119.2(4) . .
C18 C17 H17 120.4 . .
C16 C17 H17 120.4 . .
O2 C18 C17 123.0(4) . .
O2 C18 C13 115.4(4) . .
C17 C18 C13 121.5(4) . .
C20 C19 C24 122.0(4) . .
C20 C19 O2 116.1(4) . .
C24 C19 O2 121.8(4) . .
C19 C20 C21 117.9(4) . .
C19 C20 P4 119.4(3) . .
C21 C20 P4 122.7(3) . .
C22 C21 C20 120.9(4) . .
C22 C21 H21 119.5 . .
C20 C21 H21 119.5 . .
C21 C22 C23 119.9(4) . .
C21 C22 H22 120.0 . .
C23 C22 H22 120.0 . .
C24 C23 C22 120.2(4) . .
C24 C23 H23 119.9 . .
C22 C23 H23 119.9 . .
C23 C24 C19 119.1(4) . .
C23 C24 H24 120.4 . .
C19 C24 H24 120.4 . .
C18 O2 C19 118.3(3) . .
C6A C1A C2A 119.7(4) . .
C6A C1A P1 121.7(3) . .
C2A C1A P1 118.4(3) . .
C3A C2A C1A 119.7(4) . .
C3A C2A H2A 120.2 . .
C1A C2A H2A 120.2 . .
C4A C3A C2A 119.9(4) . .
C4A C3A H3A 120.1 . .
C2A C3A H3A 120.1 . .
C5A C4A C3A 120.5(4) . .
C5A C4A H4A 119.7 . .
C3A C4A H4A 119.7 . .
C4A C5A C6A 120.2(4) . .
C4A C5A H5A 119.9 . .
C6A C5A H5A 119.9 . .
C5A C6A C1A 120.0(4) . .
C5A C6A H6A 120.0 . .
C1A C6A H6A 120.0 . .
C6B C1B C2B 119.4(4) . .
C6B C1B P1 120.3(3) . .
C2B C1B P1 120.2(3) . .
C1B C2B C3B 120.6(5) . .
C1B C2B H2B 119.7 . .
C3B C2B H2B 119.7 . .
C4B C3B C2B 119.6(5) . .
C4B C3B H3B 120.2 . .
C2B C3B H3B 120.2 . .
C5B C4B C3B 120.6(5) . .
C5B C4B H4B 119.7 . .
C3B C4B H4B 119.7 . .
C4B C5B C6B 120.0(5) . .
C4B C5B H5B 120.0 . .
C6B C5B H5B 120.0 . .
C1B C6B C5B 119.8(5) . .
C1B C6B H6B 120.1 . .
C5B C6B H6B 120.1 . .
C2C C1C C6C 119.6(5) . .
C2C C1C P2 122.9(4) . .
C6C C1C P2 117.5(4) . .
C1C C2C C3C 119.7(5) . .
C1C C2C H2C 120.1 . .
C3C C2C H2C 120.1 . .
C4C C3C C2C 120.1(5) . .
C4C C3C H3C 120.0 . .
C2C C3C H3C 120.0 . .
C3C C4C C5C 120.7(5) . .
C3C C4C H4C 119.7 . .
C5C C4C H4C 119.7 . .
C6C C5C C4C 119.4(5) . .
C6C C5C H5C 120.3 . .
C4C C5C H5C 120.3 . .
C5C C6C C1C 120.5(5) . .
C5C C6C H6C 119.8 . .
C1C C6C H6C 119.8 . .
C2D C1D C6D 118.6(4) . .
C2D C1D P2 120.3(3) . .
C6D C1D P2 121.1(4) . .
C1D C2D C3D 120.7(4) . .
C1D C2D H2D 119.7 . .
C3D C2D H2D 119.7 . .
C4D C3D C2D 119.7(4) . .
C4D C3D H3D 120.1 . .
C2D C3D H3D 120.1 . .
C3D C4D C5D 119.9(5) . .
C3D C4D H4D 120.0 . .
C5D C4D H4D 120.0 . .
C6D C5D C4D 120.4(5) . .
C6D C5D H5D 119.8 . .
C4D C5D H5D 119.8 . .
C5D C6D C1D 120.6(5) . .
C5D C6D H6D 119.7 . .
C1D C6D H6D 119.7 . .
C6E C1E C2E 120.2(4) . .
C6E C1E P3 119.1(3) . .
C2E C1E P3 120.6(3) . .
C3E C2E C1E 120.1(4) . .
C3E C2E H2E 119.9 . .
C1E C2E H2E 119.9 . .
C4E C3E C2E 119.7(4) . .
C4E C3E H3E 120.2 . .
C2E C3E H3E 120.2 . .
C3E C4E C5E 120.6(4) . .
C3E C4E H4E 119.7 . .
C5E C4E H4E 119.7 . .
C4E C5E C6E 119.9(4) . .
C4E C5E H5E 120.1 . .
C6E C5E H5E 120.1 . .
C1E C6E C5E 119.5(4) . .
C1E C6E H6E 120.2 . .
C5E C6E H6E 120.2 . .
C6F C1F C2F 120.0(4) . .
C6F C1F P3 119.3(3) . .
C2F C1F P3 120.2(3) . .
C3F C2F C1F 119.3(4) . .
C3F C2F H2F 120.3 . .
C1F C2F H2F 120.3 . .
C4F C3F C2F 120.5(4) . .
C4F C3F H3F 119.7 . .
C2F C3F H3F 119.7 . .
C5F C4F C3F 119.9(4) . .
C5F C4F H4F 120.0 . .
C3F C4F H4F 120.0 . .
C4F C5F C6F 120.3(4) . .
C4F C5F H5F 119.9 . .
C6F C5F H5F 119.9 . .
C1F C6F C5F 119.8(4) . .
C1F C6F H6F 120.1 . .
C5F C6F H6F 120.1 . .
C6G C1G C2G 119.7(4) . .
C6G C1G P4 117.2(3) . .
C2G C1G P4 122.9(3) . .
C3G C2G C1G 119.5(4) . .
C3G C2G H2G 120.2 . .
C1G C2G H2G 120.2 . .
C4G C3G C2G 120.1(4) . .
C4G C3G H3G 119.9 . .
C2G C3G H3G 119.9 . .
C3G C4G C5G 120.5(4) . .
C3G C4G H4G 119.7 . .
C5G C4G H4G 119.7 . .
C4G C5G C6G 120.3(4) . .
C4G C5G H5G 119.9 . .
C6G C5G H5G 119.9 . .
C1G C6G C5G 119.9(4) . .
C1G C6G H6G 120.1 . .
C5G C6G H6G 120.1 . .
C2H C1H C6H 119.8(4) . .
C2H C1H P4 119.4(3) . .
C6H C1H P4 120.7(3) . .
C3H C2H C1H 120.6(4) . .
C3H C2H H2H 119.7 . .
C1H C2H H2H 119.7 . .
C2H C3H C4H 119.6(5) . .
C2H C3H H3H 120.2 . .
C4H C3H H3H 120.2 . .
C3H C4H C5H 120.4(5) . .
C3H C4H H4H 119.8 . .
C5H C4H H4H 119.8 . .
C6H C5H C4H 120.2(4) . .
C6H C5H H5H 119.9 . .
C4H C5H H5H 119.9 . .
C5H C6H C1H 119.4(4) . .
C5H C6H H6H 120.3 . .
C1H C6H H6H 120.3 . .
F2 C25 F3 107.4(4) . .
F2 C25 F1 108.6(4) . .
F3 C25 F1 107.1(4) . .
F2 C25 S1 111.3(4) . .
F3 C25 S1 111.8(4) . .
F1 C25 S1 110.4(3) . .
O3 S1 O5 115.3(2) . .
O3 S1 O4 114.8(2) . .
O5 S1 O4 114.5(2) . .
O3 S1 C25 103.2(2) . .
O5 S1 C25 104.5(2) . .
O4 S1 C25 102.2(2) . .
F5 C26 F4 110.5(5) . .
F5 C26 F6 113.6(7) . .
F4 C26 F6 110.6(6) . .
F5 C26 S2 116.2(4) . .
F4 C26 S2 114.9(4) . .
F6 C26 S2 89.4(8) . .
O6 S2 O8 130.2(4) . .
O6 S2 O7 100.1(6) . .
O8 S2 O7 103.2(3) . .
O6 S2 C26 111.8(4) . .
O8 S2 C26 108.8(3) . .
O7 S2 C26 96.0(4) . .
Cl2A C27 Cl1 113.5(4) . .
Cl2A C27 H27A 108.9 . .
Cl1 C27 H27A 108.9 . .
Cl2A C27 H27B 108.9 . .
Cl1 C27 H27B 108.9 . .
H27A C27 H27B 107.7 . .

loop_
_geom_bond_atom_site_label_1
_geom_bond_atom_site_label_2
_geom_bond_distance
_geom_bond_site_symmetry_2
Au1 P1 2.3374(11) .
Au1 P3 2.3389(11) .
Au2 P2 2.3135(11) .
Au2 P4 2.3169(11) .
P1 C1 1.817(4) .
P1 C1A 1.818(4) .
P1 C1B 1.819(4) .
P2 C1D 1.804(5) .
P2 C1C 1.811(5) .
P2 C8 1.814(5) .
P3 C1E 1.808(4) .
P3 C1F 1.817(4) .
P3 C13 1.825(4) .
P4 C1G 1.808(4) .
P4 C1H 1.809(4) .
P4 C20 1.812(4) .
C1 C2 1.398(6) .
C1 C6 1.405(6) .
C2 C3 1.378(6) .
C2 H2 0.9500 .
C3 C4 1.377(7) .
C3 H3 0.9500 .
C4 C5 1.389(7) .
C4 H4 0.9500 .
C5 C6 1.381(6) .
C5 H5 0.9500 .
C6 O1 1.393(5) .
C7 C8 1.383(7) .
C7 C12 1.384(7) .
C7 O1 1.400(5) .
C8 C9 1.394(6) .
C9 C10 1.390(7) .
C9 H9 0.9500 .
C10 C11 1.367(8) .
C10 H10 0.9500 .
C11 C12 1.398(7) .
C11 H11 0.9500 .
C12 H12 0.9500 .
C13 C18 1.395(6) .
C13 C14 1.400(6) .
C14 C15 1.386(6) .
C14 H14 0.9500 .
C15 C16 1.393(7) .
C15 H15 0.9500 .
C16 C17 1.388(7) .
C16 H16 0.9500 .
C17 C18 1.387(6) .
C17 H17 0.9500 .
C18 O2 1.384(5) .
C19 C20 1.386(6) .
C19 C24 1.392(6) .
C19 O2 1.399(5) .
C20 C21 1.402(6) .
C21 C22 1.385(6) .
C21 H21 0.9500 .
C22 C23 1.393(7) .
C22 H22 0.9500 .
C23 C24 1.386(6) .
C23 H23 0.9500 .
C24 H24 0.9500 .
C1A C6A 1.396(6) .
C1A C2A 1.403(6) .
C2A C3A 1.397(6) .
C2A H2A 0.9500 .
C3A C4A 1.391(7) .
C3A H3A 0.9500 .
C4A C5A 1.376(7) .
C4A H4A 0.9500 .
C5A C6A 1.395(7) .
C5A H5A 0.9500 .
C6A H6A 0.9500 .
C1B C6B 1.387(7) .
C1B C2B 1.388(6) .
C2B C3B 1.388(7) .
C2B H2B 0.9500 .
C3B C4B 1.379(8) .
C3B H3B 0.9500 .
C4B C5B 1.375(8) .
C4B H4B 0.9500 .
C5B C6B 1.397(7) .
C5B H5B 0.9500 .
C6B H6B 0.9500 .
C1C C2C 1.379(7) .
C1C C6C 1.392(7) .
C2C C3C 1.405(8) .
C2C H2C 0.9500 .
C3C C4C 1.365(9) .
C3C H3C 0.9500 .
C4C C5C 1.387(8) .
C4C H4C 0.9500 .
C5C C6C 1.386(7) .
C5C H5C 0.9500 .
C6C H6C 0.9500 .
C1D C2D 1.384(6) .
C1D C6D 1.389(7) .
C2D C3D 1.393(6) .
C2D H2D 0.9500 .
C3D C4D 1.375(7) .
C3D H3D 0.9500 .
C4D C5D 1.378(8) .
C4D H4D 0.9500 .
C5D C6D 1.376(8) .
C5D H5D 0.9500 .
C6D H6D 0.9500 .
C1E C6E 1.390(6) .
C1E C2E 1.392(6) .
C2E C3E 1.388(6) .
C2E H2E 0.9500 .
C3E C4E 1.382(7) .
C3E H3E 0.9500 .
C4E C5E 1.390(7) .
C4E H4E 0.9500 .
C5E C6E 1.394(6) .
C5E H5E 0.9500 .
C6E H6E 0.9500 .
C1F C6F 1.390(6) .
C1F C2F 1.397(6) .
C2F C3F 1.389(6) .
C2F H2F 0.9500 .
C3F C4F 1.385(7) .
C3F H3F 0.9500 .
C4F C5F 1.381(7) .
C4F H4F 0.9500 .
C5F C6F 1.391(6) .
C5F H5F 0.9500 .
C6F H6F 0.9500 .
C1G C6G 1.392(6) .
C1G C2G 1.402(6) .
C2G C3G 1.399(6) .
C2G H2G 0.9500 .
C3G C4G 1.377(7) .
C3G H3G 0.9500 .
C4G C5G 1.380(7) .
C4G H4G 0.9500 .
C5G C6G 1.392(6) .
C5G H5G 0.9500 .
C6G H6G 0.9500 .
C1H C2H 1.379(6) .
C1H C6H 1.397(6) .
C2H C3H 1.377(7) .
C2H H2H 0.9500 .
C3H C4H 1.381(7) .
C3H H3H 0.9500 .
C4H C5H 1.383(7) .
C4H H4H 0.9500 .
C5H C6H 1.382(6) .
C5H H5H 0.9500 .
C6H H6H 0.9500 .
C25 F2 1.326(6) .
C25 F3 1.337(6) .
C25 F1 1.340(6) .
C25 S1 1.821(5) .
S1 O3 1.443(3) .
S1 O5 1.445(3) .
S1 O4 1.448(4) .
C26 F5 1.301(7) .
C26 F4 1.312(6) .
C26 F6 1.426(8) .
C26 S2 1.771(6) .
S2 O6 1.311(6) .
S2 O8 1.397(4) .
S2 O7 1.576(7) .
C27 Cl2A 1.664(8) .
C27 Cl1 1.763(8) .
C27 H27A 0.9900 .
C27 H27B 0.9900 .

loop_
_geom_torsion_atom_site_label_1
_geom_torsion_atom_site_label_2
_geom_torsion_atom_site_label_3
_geom_torsion_atom_site_label_4
_geom_torsion
_geom_torsion_site_symmetry_1
_geom_torsion_site_symmetry_2
_geom_torsion_site_symmetry_3
_geom_torsion_site_symmetry_4
C1A P1 C1 C2 -11.0(4) . . . .
C1B P1 C1 C2 -122.5(4) . . . .
Au1 P1 C1 C2 108.4(3) . . . .
C1A P1 C1 C6 171.6(3) . . . .
C1B P1 C1 C6 60.0(4) . . . .
Au1 P1 C1 C6 -69.0(4) . . . .
C6 C1 C2 C3 1.6(6) . . . .
P1 C1 C2 C3 -175.9(3) . . . .
C1 C2 C3 C4 1.1(7) . . . .
C2 C3 C4 C5 -2.2(7) . . . .
C3 C4 C5 C6 0.6(7) . . . .
C4 C5 C6 O1 -178.8(4) . . . .
C4 C5 C6 C1 2.2(7) . . . .
C2 C1 C6 C5 -3.3(6) . . . .
P1 C1 C6 C5 174.3(3) . . . .
C2 C1 C6 O1 177.6(4) . . . .
P1 C1 C6 O1 -4.8(5) . . . .
C12 C7 C8 C9 -2.1(7) . . . .
O1 C7 C8 C9 -178.1(4) . . . .
C12 C7 C8 P2 170.4(4) . . . .
O1 C7 C8 P2 -5.6(5) . . . .
C1D P2 C8 C7 -81.3(4) . . . .
C1C P2 C8 C7 167.3(4) . . . .
Au2 P2 C8 C7 47.5(4) . . . .
C1D P2 C8 C9 90.9(4) . . . .
C1C P2 C8 C9 -20.5(5) . . . .
Au2 P2 C8 C9 -140.3(4) . . . .
C7 C8 C9 C10 1.1(7) . . . .
P2 C8 C9 C10 -171.0(4) . . . .
C8 C9 C10 C11 -0.1(8) . . . .
C9 C10 C11 C12 0.0(8) . . . .
C8 C7 C12 C11 1.9(7) . . . .
O1 C7 C12 C11 177.8(4) . . . .
C10 C11 C12 C7 -0.9(8) . . . .
C5 C6 O1 C7 32.6(6) . . . .
C1 C6 O1 C7 -148.3(4) . . . .
C8 C7 O1 C6 -138.3(4) . . . .
C12 C7 O1 C6 45.6(6) . . . .
C1E P3 C13 C18 66.1(4) . . . .
C1F P3 C13 C18 176.8(3) . . . .
Au1 P3 C13 C18 -65.1(3) . . . .
C1E P3 C13 C14 -119.1(4) . . . .
C1F P3 C13 C14 -8.4(4) . . . .
Au1 P3 C13 C14 109.7(3) . . . .
C18 C13 C14 C15 2.0(6) . . . .
P3 C13 C14 C15 -172.8(3) . . . .
C13 C14 C15 C16 0.9(7) . . . .
C14 C15 C16 C17 -2.5(7) . . . .
C15 C16 C17 C18 1.0(7) . . . .
C16 C17 C18 O2 178.2(4) . . . .
C16 C17 C18 C13 2.0(7) . . . .
C14 C13 C18 O2 -180.0(4) . . . .
P3 C13 C18 O2 -5.0(5) . . . .
C14 C13 C18 C17 -3.5(6) . . . .
P3 C13 C18 C17 171.5(3) . . . .
C24 C19 C20 C21 -0.3(6) . . . .
O2 C19 C20 C21 -177.3(4) . . . .
C24 C19 C20 P4 178.1(3) . . . .
O2 C19 C20 P4 1.2(5) . . . .
C1G P4 C20 C19 -83.1(4) . . . .
C1H P4 C20 C19 167.4(3) . . . .
Au2 P4 C20 C19 46.0(4) . . . .
C1G P4 C20 C21 95.3(4) . . . .
C1H P4 C20 C21 -14.3(4) . . . .
Au2 P4 C20 C21 -135.7(3) . . . .
C19 C20 C21 C22 0.0(7) . . . .
P4 C20 C21 C22 -178.4(4) . . . .
C20 C21 C22 C23 1.0(7) . . . .
C21 C22 C23 C24 -1.7(7) . . . .
C22 C23 C24 C19 1.4(7) . . . .
C20 C19 C24 C23 -0.4(7) . . . .
O2 C19 C24 C23 176.4(4) . . . .
C17 C18 O2 C19 38.7(6) . . . .
C13 C18 O2 C19 -145.0(4) . . . .
C20 C19 O2 C18 -141.9(4) . . . .
C24 C19 O2 C18 41.2(6) . . . .
C1 P1 C1A C6A -85.7(4) . . . .
C1B P1 C1A C6A 24.3(4) . . . .
Au1 P1 C1A C6A 146.0(3) . . . .
C1 P1 C1A C2A 88.1(4) . . . .
C1B P1 C1A C2A -161.8(3) . . . .
Au1 P1 C1A C2A -40.1(4) . . . .
C6A C1A C2A C3A 3.0(6) . . . .
P1 C1A C2A C3A -171.0(3) . . . .
C1A C2A C3A C4A -2.0(6) . . . .
C2A C3A C4A C5A 0.1(7) . . . .
C3A C4A C5A C6A 0.8(7) . . . .
C4A C5A C6A C1A 0.2(7) . . . .
C2A C1A C6A C5A -2.1(7) . . . .
P1 C1A C6A C5A 171.7(4) . . . .
C1 P1 C1B C6B 33.1(4) . . . .
C1A P1 C1B C6B -75.4(4) . . . .
Au1 P1 C1B C6B 166.5(3) . . . .
C1 P1 C1B C2B -148.9(4) . . . .
C1A P1 C1B C2B 102.7(4) . . . .
Au1 P1 C1B C2B -15.4(4) . . . .
C6B C1B C2B C3B 1.7(7) . . . .
P1 C1B C2B C3B -176.4(4) . . . .
C1B C2B C3B C4B -0.4(8) . . . .
C2B C3B C4B C5B -1.6(8) . . . .
C3B C4B C5B C6B 2.3(9) . . . .
C2B C1B C6B C5B -1.0(8) . . . .
P1 C1B C6B C5B 177.1(4) . . . .
C4B C5B C6B C1B -0.9(9) . . . .
C1D P2 C1C C2C 6.3(5) . . . .
C8 P2 C1C C2C 114.4(4) . . . .
Au2 P2 C1C C2C -122.2(4) . . . .
C1D P2 C1C C6C -174.0(4) . . . .
C8 P2 C1C C6C -65.8(4) . . . .
Au2 P2 C1C C6C 57.6(4) . . . .
C6C C1C C2C C3C 0.2(8) . . . .
P2 C1C C2C C3C 180.0(4) . . . .
C1C C2C C3C C4C 0.4(9) . . . .
C2C C3C C4C C5C -0.8(9) . . . .
C3C C4C C5C C6C 0.5(8) . . . .
C4C C5C C6C C1C 0.1(7) . . . .
C2C C1C C6C C5C -0.5(7) . . . .
P2 C1C C6C C5C 179.8(4) . . . .
C1C P2 C1D C2D -102.6(4) . . . .
C8 P2 C1D C2D 147.6(4) . . . .
Au2 P2 C1D C2D 20.7(5) . . . .
C1C P2 C1D C6D 76.5(6) . . . .
C8 P2 C1D C6D -33.2(6) . . . .
Au2 P2 C1D C6D -160.1(5) . . . .
C6D C1D C2D C3D -0.1(8) . . . .
P2 C1D C2D C3D 179.1(4) . . . .
C1D C2D C3D C4D -0.5(8) . . . .
C2D C3D C4D C5D 0.6(9) . . . .
C3D C4D C5D C6D 0.0(13) . . . .
C4D C5D C6D C1D -0.7(14) . . . .
C2D C1D C6D C5D 0.7(12) . . . .
P2 C1D C6D C5D -178.5(7) . . . .
C1F P3 C1E C6E 87.8(4) . . . .
C13 P3 C1E C6E -163.4(3) . . . .
Au1 P3 C1E C6E -34.1(4) . . . .
C1F P3 C1E C2E -87.9(4) . . . .
C13 P3 C1E C2E 20.9(4) . . . .
Au1 P3 C1E C2E 150.2(3) . . . .
C6E C1E C2E C3E -0.4(7) . . . .
P3 C1E C2E C3E 175.3(3) . . . .
C1E C2E C3E C4E -1.2(7) . . . .
C2E C3E C4E C5E 2.2(7) . . . .
C3E C4E C5E C6E -1.5(7) . . . .
C2E C1E C6E C5E 1.1(7) . . . .
P3 C1E C6E C5E -174.7(3) . . . .
C4E C5E C6E C1E -0.1(7) . . . .
C1E P3 C1F C6F -146.8(4) . . . .
C13 P3 C1F C6F 102.4(4) . . . .
Au1 P3 C1F C6F -19.5(4) . . . .
C1E P3 C1F C2F 41.3(4) . . . .
C13 P3 C1F C2F -69.5(4) . . . .
Au1 P3 C1F C2F 168.6(3) . . . .
C6F C1F C2F C3F -2.0(7) . . . .
P3 C1F C2F C3F 169.8(3) . . . .
C1F C2F C3F C4F -1.1(7) . . . .
C2F C3F C4F C5F 3.2(7) . . . .
C3F C4F C5F C6F -2.1(7) . . . .
C2F C1F C6F C5F 3.1(7) . . . .
P3 C1F C6F C5F -168.8(4) . . . .
C4F C5F C6F C1F -1.1(7) . . . .
C1H P4 C1G C6G -60.0(4) . . . .
C20 P4 C1G C6G -170.6(3) . . . .
Au2 P4 C1G C6G 62.7(4) . . . .
C1H P4 C1G C2G 114.6(4) . . . .
C20 P4 C1G C2G 4.0(4) . . . .
Au2 P4 C1G C2G -122.7(3) . . . .
C6G C1G C2G C3G 1.8(7) . . . .
P4 C1G C2G C3G -172.6(4) . . . .
C1G C2G C3G C4G -0.8(7) . . . .
C2G C3G C4G C5G -0.1(7) . . . .
C3G C4G C5G C6G -0.2(7) . . . .
C2G C1G C6G C5G -2.1(7) . . . .
P4 C1G C6G C5G 172.7(3) . . . .
C4G C5G C6G C1G 1.3(7) . . . .
C1G P4 C1H C2H 152.6(4) . . . .
C20 P4 C1H C2H -96.0(4) . . . .
Au2 P4 C1H C2H 26.3(4) . . . .
C1G P4 C1H C6H -31.2(4) . . . .
C20 P4 C1H C6H 80.2(4) . . . .
Au2 P4 C1H C6H -157.4(3) . . . .
C6H C1H C2H C3H -2.1(7) . . . .
P4 C1H C2H C3H 174.2(4) . . . .
C1H C2H C3H C4H 3.1(9) . . . .
C2H C3H C4H C5H -1.8(9) . . . .
C3H C4H C5H C6H -0.7(8) . . . .
C4H C5H C6H C1H 1.7(7) . . . .
C2H C1H C6H C5H -0.3(7) . . . .
P4 C1H C6H C5H -176.6(3) . . . .
F2 C25 S1 O3 -179.1(4) . . . .
F3 C25 S1 O3 60.7(4) . . . .
F1 C25 S1 O3 -58.4(4) . . . .
F2 C25 S1 O5 59.9(4) . . . .
F3 C25 S1 O5 -60.2(4) . . . .
F1 C25 S1 O5 -179.4(4) . . . .
F2 C25 S1 O4 -59.7(4) . . . .
F3 C25 S1 O4 -179.8(3) . . . .
F1 C25 S1 O4 61.0(4) . . . .
F5 C26 S2 O6 -168.9(7) . . . .
F4 C26 S2 O6 -37.6(8) . . . .
F6 C26 S2 O6 74.9(6) . . . .
F5 C26 S2 O8 40.7(6) . . . .
F4 C26 S2 O8 171.9(5) . . . .
F6 C26 S2 O8 -75.6(5) . . . .
F5 C26 S2 O7 -65.5(5) . . . .
F4 C26 S2 O7 65.8(5) . . . .
F6 C26 S2 O7 178.3(4) . . . .
